data_4124335
loop_
_publ_author_name
'Arichi, Norihito'
'Yamada, Ken-Ichi'
'Yamaoka, Yousuke'
'Takasu, Kiyosei'

_publ_section_title
;
 An Arylative Ring Expansion Cascade of Fused Cyclobutenes via Short-Lived
 Intermediates with Planar Chirality.
;
_journal_issue 30
_journal_name_full 'Journal of the American Chemical Society'
_journal_page_first 9579
_journal_page_last 9582
_journal_paper_doi 10.1021/jacs.5b06576
_journal_volume 137
_journal_year 2015
_chemical_formula_moiety 'C41 H47 N O4 Si'
_chemical_formula_sum 'C41 H47 N O4 Si'
_chemical_formula_weight 645.91
_space_group_IT_number 14
_symmetry_cell_setting monoclinic
_symmetry_Int_Tables_number 14
_symmetry_space_group_name_Hall '-P 2yn'
_symmetry_space_group_name_H-M 'P 1 21/n 1'
_atom_sites_solution_hydrogens geom
_atom_sites_solution_primary direct
_atom_sites_solution_secondary difmap
_cell_angle_alpha 90.0000
_cell_angle_beta 104.2112(12)
_cell_angle_gamma 90.0000
_cell_formula_units_Z 4
_cell_length_a 14.5626(6)
_cell_length_b 11.2082(4)
_cell_length_c 22.4363(7)
_cell_measurement_reflns_used 28033
_cell_measurement_temperature 93
_cell_measurement_theta_max 27.49
_cell_measurement_theta_min 3.03
_cell_volume 3550.0(2)
_computing_cell_refinement 'RAPID AUTO'
_computing_data_collection 'RAPID AUTO (Rigaku, ????)'
_computing_data_reduction 'RAPID AUTO'
_computing_molecular_graphics 'CrystalStructure 4.0'
_computing_publication_material 'CrystalStructure 4.0 (Rigaku, 2010)'
_computing_structure_refinement 'SHELXL97 (Sheldrick, 2008)'
_computing_structure_solution 'Il Milione (Burla, et al., 2007)'
_diffrn_ambient_temperature 93
_diffrn_detector_area_resol_mean 10.000
_diffrn_measured_fraction_theta_full 0.997
_diffrn_measured_fraction_theta_max 0.997
_diffrn_measurement_device_type 'Rigaku R-AXIS RAPID'
_diffrn_measurement_method \w
_diffrn_radiation_type 'Mo K\a'
_diffrn_radiation_wavelength 0.71075
_diffrn_reflns_av_R_equivalents 0.0237
_diffrn_reflns_limit_h_max 18
_diffrn_reflns_limit_h_min -18
_diffrn_reflns_limit_k_max 14
_diffrn_reflns_limit_k_min -14
_diffrn_reflns_limit_l_max 29
_diffrn_reflns_limit_l_min -29
_diffrn_reflns_number 34159
_diffrn_reflns_theta_full 27.49
_diffrn_reflns_theta_max 27.48
_diffrn_standards_number 0
_exptl_absorpt_coefficient_mu 0.108
_exptl_absorpt_correction_T_max 0.979
_exptl_absorpt_correction_T_min 0.804
_exptl_absorpt_correction_type multi-scan
_exptl_absorpt_process_details 'ABSCOR (Rigaku, 1995)'
_exptl_crystal_colour colorless
_exptl_crystal_density_diffrn 1.208
_exptl_crystal_density_method 'not measured'
_exptl_crystal_description block
_exptl_crystal_F_000 1384.00
_exptl_crystal_size_max 0.310
_exptl_crystal_size_mid 0.300
_exptl_crystal_size_min 0.200
_refine_diff_density_max 0.420
_refine_diff_density_min -0.280
_refine_ls_extinction_method none
_refine_ls_goodness_of_fit_ref 1.043
_refine_ls_hydrogen_treatment constr
_refine_ls_number_parameters 432
_refine_ls_number_reflns 8125
_refine_ls_number_restraints 0
_refine_ls_R_factor_gt 0.0369
_refine_ls_shift/su_max 0.001
_refine_ls_structure_factor_coef Fsqd
_refine_ls_weighting_details 'w = 1/[\s^2^(Fo^2^)+(0.0439P)^2^+1.4097P] where P=(Fo^2^+2Fc^2^)/3'
_refine_ls_weighting_scheme calc
_refine_ls_wR_factor_ref 0.0937
_reflns_number_gt 7075
_reflns_number_total 8125
_reflns_threshold_expression F^2^>2.0\s(F^2^)
_cod_data_source_file ja5b06576_si_002.cif
_cod_data_source_block 4ef
_cod_database_code 4124335

loop_
_symmetry_equiv_pos_site_id
_symmetry_equiv_pos_as_xyz
1 +X,+Y,+Z
2 1/2-X,1/2+Y,1/2-Z
3 -X,-Y,-Z
4 1/2+X,1/2-Y,1/2+Z

loop_
_atom_site_label
_atom_site_type_symbol
_atom_site_fract_x
_atom_site_fract_y
_atom_site_fract_z
_atom_site_U_iso_or_equiv
_atom_site_adp_type
_atom_site_occupancy
_atom_site_symmetry_multiplicity
_atom_site_calc_flag
_atom_site_refinement_flags
Si1 Si 0.18577(2) 0.14861(3) 0.963208(14) 0.01739(8) Uani 1.0 4 d .
O1 O 0.18342(6) 0.14106(7) 0.88851(4) 0.01762(17) Uani 1.0 4 d .
O2 O -0.05000(5) 0.28918(7) 0.76649(4) 0.01570(16) Uani 1.0 4 d .
O3 O -0.21066(7) -0.22656(9) 0.45525(4) 0.0354(3) Uani 1.0 4 d .
O4 O -0.30995(7) -0.23269(9) 0.51298(5) 0.0316(3) Uani 1.0 4 d .
N1 N -0.23172(8) -0.21039(9) 0.50446(5) 0.0253(3) Uani 1.0 4 d .
C1 C 0.12398(8) 0.07581(10) 0.84264(5) 0.0163(3) Uani 1.0 4 d .
C2 C 0.06053(8) 0.13246(10) 0.79827(5) 0.0159(3) Uani 1.0 4 d .
C3 C 0.00317(8) 0.06712(10) 0.74464(5) 0.0159(3) Uani 1.0 4 d .
C4 C 0.03761(8) 0.01438(10) 0.70110(5) 0.0155(2) Uani 1.0 4 d .
C5 C 0.14013(8) 0.02719(11) 0.69892(5) 0.0194(3) Uani 1.0 4 d .
C6 C 0.19579(9) -0.08979(12) 0.70323(6) 0.0244(3) Uani 1.0 4 d .
C7 C 0.19217(9) -0.16750(11) 0.75846(6) 0.0251(3) Uani 1.0 4 d .
C8 C 0.22218(9) -0.10684(11) 0.82199(6) 0.0221(3) Uani 1.0 4 d .
C9 C 0.13900(8) -0.05730(10) 0.84644(5) 0.0187(3) Uani 1.0 4 d .
C10 C 0.04643(8) 0.26589(10) 0.79889(5) 0.0170(3) Uani 1.0 4 d .
C11 C -0.02861(8) -0.05099(10) 0.65091(5) 0.0154(3) Uani 1.0 4 d .
C12 C -0.01346(8) -0.05738(10) 0.59170(5) 0.0185(3) Uani 1.0 4 d .
C13 C -0.07879(9) -0.11136(11) 0.54379(5) 0.0210(3) Uani 1.0 4 d .
C14 C -0.15969(8) -0.15969(10) 0.55559(5) 0.0196(3) Uani 1.0 4 d .
C15 C -0.17591(8) -0.16007(10) 0.61385(6) 0.0207(3) Uani 1.0 4 d .
C16 C -0.10972(8) -0.10686(10) 0.66136(5) 0.0190(3) Uani 1.0 4 d .
C17 C 0.06154(10) 0.15977(14) 0.97080(7) 0.0338(4) Uani 1.0 4 d .
C18 C 0.24382(12) 0.01656(12) 1.00682(6) 0.0339(4) Uani 1.0 4 d .
C19 C 0.25758(8) 0.28661(10) 0.98968(5) 0.0170(3) Uani 1.0 4 d .
C20 C 0.35649(9) 0.27268(12) 0.97801(6) 0.0239(3) Uani 1.0 4 d .
C21 C 0.26885(9) 0.30454(12) 1.05907(5) 0.0236(3) Uani 1.0 4 d .
C22 C 0.20910(10) 0.39604(11) 0.95450(6) 0.0254(3) Uani 1.0 4 d .
C23 C -0.07152(8) 0.41109(10) 0.74859(5) 0.0150(3) Uani 1.0 4 d .
C24 C -0.02668(8) 0.44563(10) 0.69564(5) 0.0164(3) Uani 1.0 4 d .
C25 C -0.00119(8) 0.35637(11) 0.65949(5) 0.0190(3) Uani 1.0 4 d .
C26 C 0.03212(9) 0.38522(13) 0.60823(6) 0.0242(3) Uani 1.0 4 d .
C27 C 0.03943(9) 0.50354(13) 0.59190(6) 0.0274(3) Uani 1.0 4 d .
C28 C 0.01332(9) 0.59296(12) 0.62687(6) 0.0262(3) Uani 1.0 4 d .
C29 C -0.01946(8) 0.56464(11) 0.67838(6) 0.0211(3) Uani 1.0 4 d .
C30 C -0.17938(8) 0.41431(10) 0.72152(5) 0.0165(3) Uani 1.0 4 d .
C31 C -0.22535(9) 0.52379(11) 0.70706(6) 0.0225(3) Uani 1.0 4 d .
C32 C -0.32089(9) 0.52881(13) 0.67765(6) 0.0263(3) Uani 1.0 4 d .
C33 C -0.37256(9) 0.42404(13) 0.66329(6) 0.0265(3) Uani 1.0 4 d .
C34 C -0.32868(9) 0.31519(12) 0.67913(6) 0.0251(3) Uani 1.0 4 d .
C35 C -0.23205(8) 0.31006(11) 0.70791(5) 0.0203(3) Uani 1.0 4 d .
C36 C -0.04296(8) 0.48815(10) 0.80681(5) 0.0165(3) Uani 1.0 4 d .
C37 C -0.09364(9) 0.47047(11) 0.85146(6) 0.0215(3) Uani 1.0 4 d .
C38 C -0.06698(10) 0.52637(12) 0.90818(6) 0.0263(3) Uani 1.0 4 d .
C39 C 0.00988(10) 0.60355(12) 0.92089(6) 0.0272(3) Uani 1.0 4 d .
C40 C 0.06098(9) 0.62186(11) 0.87728(6) 0.0250(3) Uani 1.0 4 d .
C41 C 0.03554(8) 0.56326(10) 0.82064(6) 0.0200(3) Uani 1.0 4 d .
H3 H -0.0632 0.0622 0.7408 0.0190 Uiso 1.0 4 calc R
H5A H 0.1724 0.0797 0.7331 0.0232 Uiso 1.0 4 calc R
H5B H 0.1422 0.0675 0.6600 0.0232 Uiso 1.0 4 calc R
H6A H 0.1707 -0.1364 0.6652 0.0293 Uiso 1.0 4 calc R
H6B H 0.2628 -0.0707 0.7051 0.0293 Uiso 1.0 4 calc R
H7A H 0.2335 -0.2376 0.7586 0.0302 Uiso 1.0 4 calc R
H7B H 0.1266 -0.1974 0.7528 0.0302 Uiso 1.0 4 calc R
H8A H 0.2658 -0.0404 0.8195 0.0265 Uiso 1.0 4 calc R
H8B H 0.2577 -0.1653 0.8520 0.0265 Uiso 1.0 4 calc R
H9A H 0.0799 -0.0962 0.8233 0.0225 Uiso 1.0 4 calc R
H9B H 0.1492 -0.0814 0.8900 0.0225 Uiso 1.0 4 calc R
H10A H 0.0896 0.3054 0.7768 0.0170 Uiso 1.0 4 calc R
H10B H 0.0585 0.2972 0.8404 0.0152 Uiso 1.0 4 calc R
H12 H 0.0427 -0.0241 0.5842 0.0222 Uiso 1.0 4 calc R
H13 H -0.0681 -0.1150 0.5037 0.0252 Uiso 1.0 4 calc R
H15 H -0.2313 -0.1961 0.6211 0.0248 Uiso 1.0 4 calc R
H16 H -0.1193 -0.1081 0.7017 0.0228 Uiso 1.0 4 calc R
H17A H 0.0617 0.1709 1.0142 0.0405 Uiso 1.0 4 calc R
H17B H 0.0273 0.0863 0.9555 0.0405 Uiso 1.0 4 calc R
H17C H 0.0302 0.2279 0.9468 0.0405 Uiso 1.0 4 calc R
H18A H 0.1981 -0.0489 1.0024 0.0406 Uiso 1.0 4 calc R
H18B H 0.2665 0.0374 1.0504 0.0406 Uiso 1.0 4 calc R
H18C H 0.2975 -0.0084 0.9907 0.0406 Uiso 1.0 4 calc R
H20A H 0.3888 0.2048 1.0017 0.0287 Uiso 1.0 4 calc R
H20B H 0.3932 0.3456 0.9908 0.0287 Uiso 1.0 4 calc R
H20C H 0.3506 0.2588 0.9341 0.0287 Uiso 1.0 4 calc R
H21A H 0.3033 0.3789 1.0721 0.0283 Uiso 1.0 4 calc R
H21B H 0.3043 0.2374 1.0816 0.0283 Uiso 1.0 4 calc R
H21C H 0.2062 0.3088 1.0677 0.0283 Uiso 1.0 4 calc R
H22A H 0.2040 0.3854 0.9104 0.0305 Uiso 1.0 4 calc R
H22B H 0.2467 0.4675 0.9691 0.0305 Uiso 1.0 4 calc R
H22C H 0.1456 0.4051 0.9615 0.0305 Uiso 1.0 4 calc R
H25 H -0.0066 0.2750 0.6700 0.0228 Uiso 1.0 4 calc R
H26 H 0.0499 0.3235 0.5843 0.0291 Uiso 1.0 4 calc R
H27 H 0.0622 0.5230 0.5569 0.0329 Uiso 1.0 4 calc R
H28 H 0.0178 0.6741 0.6157 0.0314 Uiso 1.0 4 calc R
H29 H -0.0371 0.6268 0.7021 0.0253 Uiso 1.0 4 calc R
H31 H -0.1907 0.5958 0.7175 0.0269 Uiso 1.0 4 calc R
H32 H -0.3510 0.6038 0.6673 0.0315 Uiso 1.0 4 calc R
H33 H -0.4378 0.4272 0.6427 0.0317 Uiso 1.0 4 calc R
H34 H -0.3644 0.2436 0.6704 0.0301 Uiso 1.0 4 calc R
H35 H -0.2022 0.2349 0.7182 0.0243 Uiso 1.0 4 calc R
H37 H -0.1473 0.4193 0.8428 0.0258 Uiso 1.0 4 calc R
H38 H -0.1013 0.5118 0.9384 0.0316 Uiso 1.0 4 calc R
H39 H 0.0273 0.6436 0.9593 0.0327 Uiso 1.0 4 calc R
H40 H 0.1137 0.6746 0.8859 0.0300 Uiso 1.0 4 calc R
H41 H 0.0721 0.5748 0.7914 0.0239 Uiso 1.0 4 calc R

loop_
_atom_site_aniso_label
_atom_site_aniso_U_11
_atom_site_aniso_U_22
_atom_site_aniso_U_33
_atom_site_aniso_U_12
_atom_site_aniso_U_13
_atom_site_aniso_U_23
Si1 0.01980(16) 0.01708(15) 0.01550(15) -0.00123(12) 0.00471(12) -0.00020(12)
O1 0.0185(4) 0.0181(4) 0.0150(4) -0.0017(3) 0.0017(3) -0.0015(3)
O2 0.0138(4) 0.0128(4) 0.0196(4) 0.0004(3) 0.0024(3) 0.0006(3)
O3 0.0412(6) 0.0371(6) 0.0223(5) 0.0034(5) -0.0026(4) -0.0121(5)
O4 0.0230(5) 0.0266(5) 0.0386(6) -0.0008(4) -0.0053(4) -0.0056(5)
N1 0.0266(6) 0.0184(5) 0.0251(6) 0.0046(5) -0.0051(5) -0.0044(5)
C1 0.0162(6) 0.0166(6) 0.0166(5) -0.0012(5) 0.0048(4) -0.0028(5)
C2 0.0163(6) 0.0153(6) 0.0167(5) -0.0004(4) 0.0050(4) -0.0021(5)
C3 0.0149(5) 0.0141(5) 0.0177(6) 0.0001(4) 0.0022(4) 0.0010(5)
C4 0.0161(6) 0.0132(5) 0.0161(5) -0.0001(4) 0.0019(4) 0.0021(4)
C5 0.0171(6) 0.0227(6) 0.0185(6) -0.0024(5) 0.0050(5) -0.0011(5)
C6 0.0180(6) 0.0321(7) 0.0235(6) 0.0035(5) 0.0059(5) -0.0046(6)
C7 0.0252(7) 0.0218(6) 0.0277(7) 0.0079(5) 0.0050(5) -0.0031(5)
C8 0.0201(6) 0.0212(6) 0.0228(6) 0.0063(5) 0.0015(5) 0.0015(5)
C9 0.0215(6) 0.0165(6) 0.0174(6) 0.0009(5) 0.0031(5) -0.0002(5)
C10 0.0152(6) 0.0155(6) 0.0182(6) 0.0006(4) 0.0003(5) -0.0016(5)
C11 0.0160(6) 0.0131(5) 0.0163(5) 0.0028(4) 0.0023(4) 0.0011(4)
C12 0.0196(6) 0.0184(6) 0.0180(6) 0.0015(5) 0.0052(5) 0.0010(5)
C13 0.0255(6) 0.0205(6) 0.0160(6) 0.0049(5) 0.0031(5) -0.0000(5)
C14 0.0201(6) 0.0154(6) 0.0196(6) 0.0036(5) -0.0023(5) -0.0038(5)
C15 0.0173(6) 0.0181(6) 0.0259(6) -0.0001(5) 0.0037(5) -0.0032(5)
C16 0.0206(6) 0.0188(6) 0.0179(6) -0.0008(5) 0.0054(5) -0.0019(5)
C17 0.0267(7) 0.0457(9) 0.0324(7) -0.0107(7) 0.0140(6) -0.0096(7)
C18 0.0522(9) 0.0208(7) 0.0241(7) -0.0011(6) 0.0008(6) 0.0050(6)
C19 0.0181(6) 0.0177(6) 0.0149(5) 0.0012(5) 0.0032(4) -0.0014(5)
C20 0.0204(6) 0.0300(7) 0.0220(6) -0.0030(5) 0.0066(5) -0.0019(5)
C21 0.0262(7) 0.0272(7) 0.0167(6) 0.0015(5) 0.0039(5) -0.0040(5)
C22 0.0320(7) 0.0168(6) 0.0237(6) 0.0026(5) -0.0005(5) -0.0014(5)
C23 0.0148(6) 0.0129(5) 0.0173(5) 0.0006(4) 0.0042(4) -0.0002(4)
C24 0.0116(5) 0.0207(6) 0.0163(5) -0.0003(4) 0.0021(4) 0.0007(5)
C25 0.0152(6) 0.0230(6) 0.0184(6) -0.0010(5) 0.0034(5) -0.0021(5)
C26 0.0171(6) 0.0362(7) 0.0198(6) -0.0013(5) 0.0054(5) -0.0051(6)
C27 0.0209(6) 0.0429(8) 0.0196(6) -0.0022(6) 0.0069(5) 0.0063(6)
C28 0.0226(7) 0.0296(7) 0.0269(7) 0.0004(5) 0.0069(5) 0.0111(6)
C29 0.0185(6) 0.0224(6) 0.0223(6) 0.0018(5) 0.0050(5) 0.0036(5)
C30 0.0147(6) 0.0208(6) 0.0151(5) 0.0013(5) 0.0054(4) -0.0009(5)
C31 0.0189(6) 0.0226(6) 0.0265(6) 0.0020(5) 0.0068(5) 0.0014(5)
C32 0.0194(6) 0.0329(7) 0.0276(7) 0.0084(5) 0.0077(5) 0.0052(6)
C33 0.0139(6) 0.0437(8) 0.0220(6) 0.0031(6) 0.0048(5) -0.0031(6)
C34 0.0170(6) 0.0333(7) 0.0256(6) -0.0046(5) 0.0066(5) -0.0095(6)
C35 0.0172(6) 0.0228(6) 0.0215(6) -0.0007(5) 0.0062(5) -0.0046(5)
C36 0.0170(6) 0.0142(5) 0.0174(6) 0.0036(4) 0.0026(4) -0.0006(5)
C37 0.0220(6) 0.0222(6) 0.0210(6) 0.0018(5) 0.0064(5) -0.0010(5)
C38 0.0301(7) 0.0297(7) 0.0195(6) 0.0105(6) 0.0069(5) -0.0012(5)
C39 0.0318(7) 0.0239(7) 0.0209(6) 0.0117(6) -0.0035(5) -0.0068(5)
C40 0.0232(7) 0.0177(6) 0.0283(7) 0.0027(5) -0.0049(5) -0.0033(5)
C41 0.0192(6) 0.0170(6) 0.0222(6) 0.0015(5) 0.0024(5) 0.0005(5)

loop_
_atom_type_symbol
_atom_type_description
_atom_type_scat_dispersion_real
_atom_type_scat_dispersion_imag
_atom_type_scat_source
C C 0.003 0.002
;
International Tables for Crystallography
(1992, Vol. C, Tables 4.2.6.8 and 6.1.1.4)
;
H H 0.000 0.000
;
International Tables for Crystallography
(1992, Vol. C, Table 6.1.1.4)
;
N N 0.006 0.003
;
International Tables for Crystallography
(1992, Vol. C, Tables 4.2.6.8 and 6.1.1.4)
;
O O 0.011 0.006
;
International Tables for Crystallography
(1992, Vol. C, Tables 4.2.6.8 and 6.1.1.4)
;
Si Si 0.082 0.070
;
International Tables for Crystallography
(1992, Vol. C, Tables 4.2.6.8 and 6.1.1.4)
;

loop_
_geom_angle_atom_site_label_1
_geom_angle_atom_site_label_2
_geom_angle_atom_site_label_3
_geom_angle
_geom_angle_publ_flag
O1 Si1 C17 108.31(6) yes
O1 Si1 C18 112.49(6) yes
O1 Si1 C19 103.39(5) yes
C17 Si1 C18 109.37(8) yes
C17 Si1 C19 113.16(7) yes
C18 Si1 C19 110.06(6) yes
Si1 O1 C1 129.02(9) yes
C10 O2 C23 115.65(8) yes
O3 N1 O4 123.77(11) yes
O3 N1 C14 118.13(11) yes
O4 N1 C14 118.08(12) yes
O1 C1 C2 119.64(10) yes
O1 C1 C9 115.24(9) yes
C2 C1 C9 125.10(10) yes
C1 C2 C3 121.22(11) yes
C1 C2 C10 122.20(10) yes
C3 C2 C10 116.54(9) yes
C2 C3 C4 125.01(11) yes
C3 C4 C5 122.05(10) yes
C3 C4 C11 118.77(11) yes
C5 C4 C11 119.02(11) yes
C4 C5 C6 115.33(11) yes
C5 C6 C7 114.61(12) yes
C6 C7 C8 116.13(11) yes
C7 C8 C9 114.59(10) yes
C1 C9 C8 116.72(11) yes
O2 C10 C2 107.05(9) yes
C4 C11 C12 121.37(11) yes
C4 C11 C16 120.61(11) yes
C12 C11 C16 118.00(10) yes
C11 C12 C13 121.29(12) yes
C12 C13 C14 118.55(11) yes
N1 C14 C13 118.86(11) yes
N1 C14 C15 118.86(11) yes
C13 C14 C15 122.27(10) yes
C14 C15 C16 118.54(12) yes
C11 C16 C15 121.19(12) yes
Si1 C19 C20 109.58(9) yes
Si1 C19 C21 109.89(9) yes
Si1 C19 C22 110.20(8) yes
C20 C19 C21 108.35(9) yes
C20 C19 C22 109.05(11) yes
C21 C19 C22 109.74(10) yes
O2 C23 C24 110.50(10) yes
O2 C23 C30 105.31(9) yes
O2 C23 C36 107.59(9) yes
C24 C23 C30 105.95(9) yes
C24 C23 C36 115.94(10) yes
C30 C23 C36 111.07(10) yes
C23 C24 C25 119.51(11) yes
C23 C24 C29 121.87(11) yes
C25 C24 C29 118.29(12) yes
C24 C25 C26 120.70(12) yes
C25 C26 C27 120.36(14) yes
C26 C27 C28 119.58(14) yes
C27 C28 C29 120.29(13) yes
C24 C29 C28 120.77(12) yes
C23 C30 C31 119.77(10) yes
C23 C30 C35 121.44(10) yes
C31 C30 C35 118.69(11) yes
C30 C31 C32 120.90(12) yes
C31 C32 C33 119.94(13) yes
C32 C33 C34 119.76(12) yes
C33 C34 C35 120.29(12) yes
C30 C35 C34 120.37(11) yes
C23 C36 C37 116.73(11) yes
C23 C36 C41 124.46(12) yes
C37 C36 C41 118.40(11) yes
C36 C37 C38 121.09(12) yes
C37 C38 C39 120.04(14) yes
C38 C39 C40 119.62(12) yes
C39 C40 C41 120.36(12) yes
C36 C41 C40 120.46(13) yes
C2 C3 H3 117.496 no
C4 C3 H3 117.498 no
C4 C5 H5A 108.451 no
C4 C5 H5B 108.441 no
C6 C5 H5A 108.442 no
C6 C5 H5B 108.433 no
H5A C5 H5B 107.479 no
C5 C6 H6A 108.605 no
C5 C6 H6B 108.607 no
C7 C6 H6A 108.613 no
C7 C6 H6B 108.616 no
H6A C6 H6B 107.569 no
C6 C7 H7A 108.246 no
C6 C7 H7B 108.250 no
C8 C7 H7A 108.260 no
C8 C7 H7B 108.262 no
H7A C7 H7B 107.380 no
C7 C8 H8A 108.612 no
C7 C8 H8B 108.611 no
C9 C8 H8A 108.619 no
C9 C8 H8B 108.618 no
H8A C8 H8B 107.570 no
C1 C9 H9A 108.117 no
C1 C9 H9B 108.111 no
C8 C9 H9A 108.116 no
C8 C9 H9B 108.105 no
H9A C9 H9B 107.306 no
O2 C10 H10A 108.997 no
O2 C10 H10B 110.116 no
C2 C10 H10A 109.406 no
C2 C10 H10B 111.992 no
H10A C10 H10B 109.215 no
C11 C12 H12 119.355 no
C13 C12 H12 119.354 no
C12 C13 H13 120.731 no
C14 C13 H13 120.722 no
C14 C15 H15 120.725 no
C16 C15 H15 120.733 no
C11 C16 H16 119.412 no
C15 C16 H16 119.396 no
Si1 C17 H17A 109.472 no
Si1 C17 H17B 109.478 no
Si1 C17 H17C 109.476 no
H17A C17 H17B 109.463 no
H17A C17 H17C 109.467 no
H17B C17 H17C 109.472 no
Si1 C18 H18A 109.466 no
Si1 C18 H18B 109.465 no
Si1 C18 H18C 109.476 no
H18A C18 H18B 109.471 no
H18A C18 H18C 109.473 no
H18B C18 H18C 109.477 no
C19 C20 H20A 109.470 no
C19 C20 H20B 109.466 no
C19 C20 H20C 109.470 no
H20A C20 H20B 109.464 no
H20A C20 H20C 109.470 no
H20B C20 H20C 109.487 no
C19 C21 H21A 109.472 no
C19 C21 H21B 109.473 no
C19 C21 H21C 109.467 no
H21A C21 H21B 109.464 no
H21A C21 H21C 109.471 no
H21B C21 H21C 109.480 no
C19 C22 H22A 109.469 no
C19 C22 H22B 109.467 no
C19 C22 H22C 109.463 no
H22A C22 H22B 109.480 no
H22A C22 H22C 109.478 no
H22B C22 H22C 109.469 no
C24 C25 H25 119.644 no
C26 C25 H25 119.652 no
C25 C26 H26 119.812 no
C27 C26 H26 119.826 no
C26 C27 H27 120.211 no
C28 C27 H27 120.208 no
C27 C28 H28 119.858 no
C29 C28 H28 119.851 no
C24 C29 H29 119.616 no
C28 C29 H29 119.617 no
C30 C31 H31 119.550 no
C32 C31 H31 119.548 no
C31 C32 H32 120.033 no
C33 C32 H32 120.032 no
C32 C33 H33 120.122 no
C34 C33 H33 120.114 no
C33 C34 H34 119.855 no
C35 C34 H34 119.858 no
C30 C35 H35 119.819 no
C34 C35 H35 119.815 no
C36 C37 H37 119.455 no
C38 C37 H37 119.459 no
C37 C38 H38 119.987 no
C39 C38 H38 119.975 no
C38 C39 H39 120.190 no
C40 C39 H39 120.186 no
C39 C40 H40 119.819 no
C41 C40 H40 119.826 no
C36 C41 H41 119.767 no
C40 C41 H41 119.776 no

loop_
_geom_bond_atom_site_label_1
_geom_bond_atom_site_label_2
_geom_bond_distance
_geom_bond_publ_flag
Si1 O1 1.6700(10) yes
Si1 C17 1.8625(16) yes
Si1 C18 1.8592(14) yes
Si1 C19 1.8798(12) yes
O1 C1 1.3805(13) yes
O2 C10 1.4378(13) yes
O2 C23 1.4369(14) yes
O3 N1 1.2297(16) yes
O4 N1 1.2263(17) yes
N1 C14 1.4657(15) yes
C1 C2 1.3403(15) yes
C1 C9 1.5072(16) yes
C2 C3 1.4793(15) yes
C2 C10 1.5101(16) yes
C3 C4 1.3401(18) yes
C4 C5 1.5125(17) yes
C4 C11 1.4838(15) yes
C5 C6 1.5320(18) yes
C6 C7 1.526(2) yes
C7 C8 1.5424(18) yes
C8 C9 1.5501(19) yes
C11 C12 1.4009(17) yes
C11 C16 1.4065(18) yes
C12 C13 1.3873(15) yes
C13 C14 1.3801(19) yes
C14 C15 1.3842(19) yes
C15 C16 1.3844(15) yes
C19 C20 1.5339(19) yes
C19 C21 1.5381(16) yes
C19 C22 1.5337(17) yes
C23 C24 1.5390(18) yes
C23 C30 1.5391(16) yes
C23 C36 1.5357(16) yes
C24 C25 1.3944(18) yes
C24 C29 1.4001(17) yes
C25 C26 1.392(2) yes
C26 C27 1.387(2) yes
C27 C28 1.382(2) yes
C28 C29 1.391(2) yes
C30 C31 1.3973(17) yes
C30 C35 1.3899(17) yes
C31 C32 1.3869(17) yes
C32 C33 1.389(2) yes
C33 C34 1.383(2) yes
C34 C35 1.3980(17) yes
C36 C37 1.397(2) yes
C36 C41 1.3920(16) yes
C37 C38 1.3857(19) yes
C38 C39 1.388(2) yes
C39 C40 1.382(3) yes
C40 C41 1.3973(18) yes
C3 H3 0.950 no
C5 H5A 0.990 no
C5 H5B 0.990 no
C6 H6A 0.990 no
C6 H6B 0.990 no
C7 H7A 0.990 no
C7 H7B 0.990 no
C8 H8A 0.990 no
C8 H8B 0.990 no
C9 H9A 0.990 no
C9 H9B 0.990 no
C10 H10A 0.995 no
C10 H10B 0.969 no
C12 H12 0.950 no
C13 H13 0.950 no
C15 H15 0.950 no
C16 H16 0.950 no
C17 H17A 0.980 no
C17 H17B 0.980 no
C17 H17C 0.980 no
C18 H18A 0.980 no
C18 H18B 0.980 no
C18 H18C 0.980 no
C20 H20A 0.980 no
C20 H20B 0.980 no
C20 H20C 0.980 no
C21 H21A 0.980 no
C21 H21B 0.980 no
C21 H21C 0.980 no
C22 H22A 0.980 no
C22 H22B 0.980 no
C22 H22C 0.980 no
C25 H25 0.950 no
C26 H26 0.950 no
C27 H27 0.950 no
C28 H28 0.950 no
C29 H29 0.950 no
C31 H31 0.950 no
C32 H32 0.950 no
C33 H33 0.950 no
C34 H34 0.950 no
C35 H35 0.950 no
C37 H37 0.950 no
C38 H38 0.950 no
C39 H39 0.950 no
C40 H40 0.950 no
C41 H41 0.950 no

loop_
_geom_contact_atom_site_label_1
_geom_contact_atom_site_label_2
_geom_contact_distance
_geom_contact_publ_flag
_geom_contact_site_symmetry_2
Si1 C9 3.4319(12) no .
O1 C8 3.2680(16) no .
O1 C10 2.8303(13) no .
O1 C20 3.1742(15) no .
O1 C22 3.1980(15) no .
O2 C1 3.5961(13) no .
O2 C3 2.6872(14) no .
O2 C25 2.7701(16) no .
O2 C35 2.6646(13) no .
O2 C37 2.9600(16) no .
O2 C41 3.4237(14) no .
O3 C13 2.7255(14) no .
O3 C15 3.5482(16) no .
O4 C13 3.5379(17) no .
O4 C15 2.7250(15) no .
C1 C4 3.1905(15) no .
C1 C5 3.3350(17) no .
C1 C7 3.5932(18) no .
C1 C17 3.356(2) no .
C2 C5 2.9955(18) no .
C2 C8 3.5218(17) no .
C3 C9 2.9759(15) no .
C3 C16 2.9135(15) no .
C4 C7 3.0750(17) no .
C4 C8 3.5844(16) no .
C4 C9 3.3309(15) no .
C4 C10 3.5551(16) no .
C5 C8 3.1127(17) no .
C5 C9 3.4465(17) no .
C5 C12 3.0077(15) no .
C6 C9 3.5278(19) no .
C6 C11 3.2191(17) no .
C6 C12 3.4547(16) no .
C10 C24 3.0574(16) no .
C10 C25 3.1979(16) no .
C10 C36 2.8364(17) no .
C10 C37 3.4628(19) no .
C10 C41 3.3779(16) no .
C11 C14 2.7744(15) no .
C12 C15 2.7831(18) no .
C13 C16 2.7833(18) no .
C17 C21 3.5684(18) no .
C17 C22 3.486(2) no .
C18 C20 3.445(2) no .
C18 C21 3.4228(19) no .
C22 C40 3.4965(18) no .
C24 C27 2.805(2) no .
C24 C31 3.0931(19) no .
C24 C35 3.4254(18) no .
C24 C41 3.0294(17) no .
C25 C28 2.7727(19) no .
C25 C30 3.2963(18) no .
C26 C29 2.769(2) no .
C29 C30 3.2103(18) no .
C29 C31 3.2497(19) no .
C29 C36 3.1047(19) no .
C29 C41 3.0942(19) no .
C30 C33 2.7979(17) no .
C30 C37 2.9440(17) no .
C31 C34 2.7677(18) no .
C31 C36 3.0503(16) no .
C31 C37 3.3884(17) no .
C32 C35 2.7775(19) no .
C36 C39 2.8017(17) no .
C37 C40 2.7648(18) no .
C38 C41 2.774(2) no .
O3 C8 3.4564(16) no 4_444
O3 C18 3.5665(18) no 4_444
O3 C40 3.5553(16) no 4_454
O4 C18 3.2876(18) no 4_444
O4 C39 3.2537(16) no 4_454
O4 C40 3.3964(16) no 4_454
N1 C18 3.4518(17) no 4_444
C3 C32 3.542(2) no 2_446
C3 C33 3.519(2) no 2_446
C8 O3 3.4564(16) no 4_545
C8 C26 3.5371(18) no 2_546
C18 O3 3.5665(18) no 4_545
C18 O4 3.2876(18) no 4_545
C18 N1 3.4518(17) no 4_545
C21 C34 3.599(2) no 4_555
C21 C35 3.5810(17) no 4_555
C26 C8 3.5371(18) no 2_556
C32 C3 3.542(2) no 2_456
C33 C3 3.519(2) no 2_456
C34 C21 3.599(2) no 4_454
C35 C21 3.5810(17) no 4_454
C39 O4 3.2537(16) no 4_555
C40 O3 3.5553(16) no 4_555
C40 O4 3.3964(16) no 4_555
Si1 H9B 3.0329 no .
Si1 H10B 3.3614 no .
Si1 H20A 2.9384 no .
Si1 H20C 2.9122 no .
Si1 H21B 2.9618 no .
Si1 H21C 2.9095 no .
Si1 H22A 2.9449 no .
Si1 H22C 2.9317 no .
O1 H5A 3.5181 no .
O1 H8A 2.9813 no .
O1 H9A 3.2248 no .
O1 H9B 2.5450 no .
O1 H10A 3.1401 no .
O1 H10B 2.5642 no .
O1 H17B 3.0786 no .
O1 H17C 3.0112 no .
O1 H18A 3.2931 no .
O1 H18C 2.9914 no .
O1 H20A 3.4896 no .
O1 H20C 2.7370 no .
O1 H22A 2.7861 no .
O1 H22C 3.4905 no .
O2 H3 2.6056 no .
O2 H25 2.4053 no .
O2 H35 2.2974 no .
O2 H37 2.8732 no .
O3 H13 2.4392 no .
O4 H15 2.4492 no .
N1 H13 2.6156 no .
N1 H15 2.6196 no .
C1 H3 3.1010 no .
C1 H5A 2.7180 no .
C1 H8A 2.6002 no .
C1 H8B 3.3075 no .
C1 H10A 2.9482 no .
C1 H10B 2.6543 no .
C1 H17B 3.1863 no .
C1 H17C 3.4348 no .
C2 H5A 2.5122 no .
C2 H8A 3.4957 no .
C2 H9A 2.6242 no .
C2 H9B 3.2169 no .
C2 H25 3.2269 no .
C3 H5A 2.5447 no .
C3 H5B 3.0974 no .
C3 H7B 3.4485 no .
C3 H9A 2.5978 no .
C3 H10A 2.9652 no .
C3 H10B 3.3258 no .
C3 H16 2.6684 no .
C3 H25 2.8528 no .
C3 H35 3.4588 no .
C4 H6A 2.8325 no .
C4 H6B 3.3955 no .
C4 H7B 2.8142 no .
C4 H9A 2.9337 no .
C4 H12 2.6765 no .
C4 H16 2.6684 no .
C4 H25 3.0355 no .
C5 H3 3.3413 no .
C5 H7A 3.3998 no .
C5 H7B 2.8199 no .
C5 H8A 2.9680 no .
C5 H9A 3.4167 no .
C5 H12 2.6787 no .
C5 H25 3.4673 no .
C6 H8A 2.6159 no .
C6 H8B 3.3461 no .
C6 H9A 3.5136 no .
C6 H12 3.1181 no .
C7 H5A 2.8286 no .
C7 H5B 3.3998 no .
C7 H9A 2.5684 no .
C7 H9B 3.3079 no .
C8 H5A 2.8566 no .
C8 H6A 3.4274 no .
C8 H6B 2.8559 no .
C9 H3 3.5572 no .
C9 H5A 3.1088 no .
C9 H7A 3.3465 no .
C9 H7B 2.5935 no .
C9 H18A 3.3938 no .
C9 H18C 3.5256 no .
C10 H3 2.9050 no .
C10 H5A 3.3509 no .
C10 H17C 3.4109 no .
C10 H22A 3.2414 no .
C10 H25 2.8065 no .
C10 H41 3.4905 no .
C11 H3 2.5347 no .
C11 H5A 3.3867 no .
C11 H5B 2.7834 no .
C11 H6A 2.9972 no .
C11 H7B 3.2388 no .
C11 H13 3.2887 no .
C11 H15 3.2909 no .
C12 H5B 2.7830 no .
C12 H6A 2.9195 no .
C12 H16 3.2652 no .
C13 H15 3.2752 no .
C14 H12 3.2366 no .
C14 H16 3.2383 no .
C15 H13 3.2755 no .
C16 H3 2.5749 no .
C16 H12 3.2659 no .
C17 H10B 3.2980 no .
C17 H18A 3.0390 no .
C17 H18B 3.3703 no .
C17 H21C 3.1149 no .
C17 H22C 3.0377 no .
C18 H9B 2.8633 no .
C18 H17A 3.2043 no .
C18 H17B 3.1778 no .
C18 H20A 3.0073 no .
C18 H21B 2.9982 no .
C19 H17A 3.2994 no .
C19 H17C 3.2796 no .
C19 H18B 3.0960 no .
C19 H18C 3.3564 no .
C20 H18B 3.5146 no .
C20 H18C 3.2959 no .
C20 H21A 2.6981 no .
C20 H21B 2.6463 no .
C20 H21C 3.3421 no .
C20 H22A 2.6781 no .
C20 H22B 2.6850 no .
C20 H22C 3.3481 no .
C21 H17A 3.2960 no .
C21 H18B 2.9999 no .
C21 H20A 2.6583 no .
C21 H20B 2.6834 no .
C21 H20C 3.3434 no .
C21 H22A 3.3596 no .
C21 H22B 2.6828 no .
C21 H22C 2.7116 no .
C22 H10B 3.1367 no .
C22 H17C 3.1851 no .
C22 H20A 3.3477 no .
C22 H20B 2.6648 no .
C22 H20C 2.6987 no .
C22 H21A 2.6658 no .
C22 H21B 3.3577 no .
C22 H21C 2.7318 no .
C23 H10A 2.5652 no .
C23 H10B 2.7457 no .
C23 H25 2.6739 no .
C23 H29 2.7272 no .
C23 H31 2.6811 no .
C23 H35 2.7111 no .
C23 H37 2.6150 no .
C23 H41 2.7701 no .
C24 H10A 2.6720 no .
C24 H10B 3.5875 no .
C24 H26 3.2754 no .
C24 H28 3.2812 no .
C24 H31 3.0583 no .
C24 H41 2.6942 no .
C25 H10A 2.7006 no .
C25 H27 3.2686 no .
C25 H29 3.2590 no .
C26 H28 3.2516 no .
C27 H25 3.2643 no .
C27 H29 3.2591 no .
C28 H26 3.2507 no .
C28 H41 3.5838 no .
C29 H25 3.2598 no .
C29 H27 3.2640 no .
C29 H31 2.8611 no .
C29 H41 2.5605 no .
C30 H25 3.3962 no .
C30 H29 3.2548 no .
C30 H32 3.2775 no .
C30 H34 3.2736 no .
C30 H37 2.6460 no .
C31 H29 3.0010 no .
C31 H33 3.2617 no .
C31 H35 3.2587 no .
C31 H37 3.2000 no .
C32 H34 3.2554 no .
C33 H31 3.2585 no .
C33 H35 3.2658 no .
C34 H32 3.2555 no .
C35 H31 3.2558 no .
C35 H33 3.2698 no .
C35 H37 3.2167 no .
C36 H10A 3.0023 no .
C36 H10B 2.6045 no .
C36 H29 2.8347 no .
C36 H31 2.8250 no .
C36 H38 3.2773 no .
C36 H40 3.2755 no .
C37 H10B 3.0021 no .
C37 H31 3.3038 no .
C37 H39 3.2605 no .
C37 H41 3.2566 no .
C38 H22C 3.3237 no .
C38 H40 3.2524 no .
C39 H22C 2.9669 no .
C39 H37 3.2564 no .
C39 H41 3.2653 no .
C40 H22A 3.3397 no .
C40 H22B 3.4369 no .
C40 H22C 3.1385 no .
C40 H38 3.2525 no .
C41 H10A 3.2125 no .
C41 H10B 3.0211 no .
C41 H22A 3.4095 no .
C41 H29 2.7047 no .
C41 H31 3.5492 no .
C41 H37 3.2541 no .
C41 H39 3.2699 no .
H3 H5A 3.4826 no .
H3 H9A 3.0048 no .
H3 H10A 3.4860 no .
H3 H16 2.1738 no .
H3 H25 3.0877 no .
H3 H35 2.7572 no .
H5A H6A 2.8578 no .
H5A H6B 2.3190 no .
H5A H7B 3.2293 no .
H5A H8A 2.4736 no .
H5A H9A 3.3369 no .
H5A H10A 3.0652 no .
H5A H25 3.4331 no .
H5B H6A 2.3206 no .
H5B H6B 2.3741 no .
H5B H12 2.2001 no .
H5B H25 3.2238 no .
H5B H26 3.4356 no .
H6A H7A 2.3604 no .
H6A H7B 2.3146 no .
H6A H8A 3.5636 no .
H6A H12 2.5883 no .
H6B H7A 2.3179 no .
H6B H7B 2.8525 no .
H6B H8A 2.5786 no .
H6B H8B 3.4813 no .
H7A H8A 2.5808 no .
H7A H8B 2.1940 no .
H7A H9A 3.3501 no .
H7B H8A 2.8208 no .
H7B H8B 2.5773 no .
H7B H9A 2.1866 no .
H7B H9B 3.2834 no .
H8A H9A 2.8007 no .
H8A H9B 2.6312 no .
H8B H9A 2.6262 no .
H8B H9B 2.1836 no .
H8B H18C 3.4956 no .
H9A H16 3.4624 no .
H9B H17B 3.1816 no .
H9B H18A 2.4732 no .
H9B H18C 2.8349 no .
H10A H22A 3.1811 no .
H10A H25 2.4851 no .
H10A H41 3.0540 no .
H10B H17C 2.6380 no .
H10B H22A 2.5113 no .
H10B H22C 2.9609 no .
H10B H37 3.3069 no .
H10B H41 3.3214 no .
H12 H13 2.3384 no .
H15 H16 2.3363 no .
H17A H18A 3.2158 no .
H17A H18B 3.2560 no .
H17A H21B 3.5633 no .
H17A H21C 2.6482 no .
H17A H22C 3.2378 no .
H17B H18A 2.8822 no .
H17C H21C 3.3661 no .
H17C H22A 3.3468 no .
H17C H22C 2.5697 no .
H18B H20A 2.9739 no .
H18B H21B 2.3720 no .
H18B H21C 3.2156 no .
H18C H20A 2.7163 no .
H18C H20C 3.4143 no .
H18C H21B 3.4150 no .
H20A H21A 2.9709 no .
H20A H21B 2.4390 no .
H20A H21C 3.5449 no .
H20A H22A 3.5818 no .
H20A H22B 3.5708 no .
H20B H21A 2.5214 no .
H20B H21B 2.9314 no .
H20B H21C 3.5884 no .
H20B H22A 2.9331 no .
H20B H22B 2.4801 no .
H20B H22C 3.5657 no .
H20C H21A 3.5948 no .
H20C H21B 3.5435 no .
H20C H22A 2.5091 no .
H20C H22B 2.9935 no .
H20C H22C 3.5880 no .
H21A H22A 3.5608 no .
H21A H22B 2.4649 no .
H21A H22C 2.9532 no .
H21B H22B 3.5623 no .
H21C H22B 3.0085 no .
H21C H22C 2.5667 no .
H22A H40 3.4899 no .
H22A H41 3.5796 no .
H22B H40 3.2932 no .
H22C H39 3.1745 no .
H22C H40 3.4397 no .
H25 H26 2.3339 no .
H25 H35 3.3169 no .
H26 H27 2.3374 no .
H27 H28 2.3334 no .
H28 H29 2.3335 no .
H29 H31 2.3705 no .
H29 H41 2.3052 no .
H31 H32 2.3310 no .
H31 H37 3.3676 no .
H32 H33 2.3415 no .
H33 H34 2.3324 no .
H34 H35 2.3433 no .
H35 H37 3.4096 no .
H37 H38 2.3279 no .
H38 H39 2.3402 no .
H39 H40 2.3323 no .
H40 H41 2.3418 no .
O2 H32 3.1066 no 2_446
O3 H5B 3.4818 no 3_556
O3 H8B 2.5535 no 4_444
O3 H9B 3.0774 no 4_444
O3 H18A 3.1479 no 4_444
O3 H18C 3.0697 no 4_444
O3 H22B 3.0011 no 4_454
O3 H26 2.9095 no 3_556
O3 H40 2.7112 no 4_454
O4 H9B 3.3908 no 4_444
O4 H17C 3.5666 no 2_446
O4 H18A 2.4645 no 4_444
O4 H18C 3.3920 no 4_444
O4 H22B 3.2988 no 4_454
O4 H38 3.3262 no 2_446
O4 H39 2.5815 no 4_454
O4 H40 2.8700 no 4_454
N1 H9B 3.5856 no 4_444
N1 H18A 2.8812 no 4_444
N1 H18C 3.2056 no 4_444
N1 H22B 2.8313 no 4_454
N1 H39 3.4869 no 4_454
N1 H40 3.0607 no 4_454
C1 H33 3.2669 no 2_446
C2 H32 3.3418 no 2_446
C2 H33 3.3774 no 2_446
C3 H32 3.3363 no 2_446
C3 H33 3.3078 no 2_446
C5 H7A 3.2218 no 2_556
C6 H10A 3.2649 no 2_546
C6 H20C 3.4365 no 2_546
C6 H22A 3.2463 no 2_546
C7 H5A 3.4306 no 2_546
C7 H10A 3.4715 no 2_546
C7 H41 3.5472 no 1_545
C8 H26 3.5521 no 2_546
C8 H40 3.4154 no 1_545
C9 H33 3.0042 no 2_446
C9 H40 3.1797 no 1_545
C10 H6B 3.3465 no 2_556
C11 H21A 3.2727 no 4_454
C11 H28 3.2919 no 1_545
C12 H13 3.3130 no 3_556
C12 H20B 3.0441 no 2_546
C12 H20B 3.3314 no 4_454
C12 H20C 3.2986 no 2_546
C12 H21A 3.2769 no 4_454
C12 H28 3.0714 no 1_545
C13 H12 3.4017 no 3_556
C13 H20B 3.0278 no 2_546
C13 H20B 3.1965 no 4_454
C13 H20C 3.5495 no 2_546
C13 H21A 3.2673 no 4_454
C13 H22B 3.1269 no 4_454
C13 H28 3.0410 no 1_545
C14 H21A 3.2294 no 4_454
C14 H22B 2.9944 no 4_454
C14 H28 3.2026 no 1_545
C15 H21A 3.2800 no 4_454
C15 H28 3.3698 no 1_545
C15 H29 3.4277 no 1_545
C15 H37 3.0978 no 2_446
C16 H21A 3.3006 no 4_454
C16 H28 3.3852 no 1_545
C16 H29 3.2236 no 1_545
C16 H37 3.5292 no 2_446
C17 H39 3.1597 no 3_567
C18 H27 3.4654 no 2_546
C20 H6A 3.3015 no 2_556
C20 H12 3.2095 no 2_556
C20 H13 3.2601 no 2_556
C20 H26 3.3892 no 4_555
C20 H27 3.2093 no 2_546
C20 H28 3.2986 no 2_546
C21 H34 3.5599 no 4_555
C21 H35 3.5192 no 4_555
C21 H38 3.2029 no 3_567
C22 H6A 3.5669 no 2_556
C22 H38 3.3401 no 3_567
C25 H8A 3.5376 no 2_556
C25 H20A 3.5758 no 4_454
C25 H21B 3.1229 no 4_454
C26 H8A 3.1049 no 2_556
C26 H8B 3.0243 no 2_556
C26 H20A 2.9388 no 4_454
C26 H21B 3.5043 no 4_454
C27 H8A 3.0772 no 2_556
C27 H8B 3.4742 no 2_556
C27 H18C 3.3537 no 2_556
C27 H20A 3.4151 no 2_556
C27 H20A 3.4897 no 4_454
C27 H20C 3.3986 no 2_556
C27 H27 3.3165 no 3_566
C28 H8A 3.4820 no 2_556
C28 H20C 3.2537 no 2_556
C29 H7B 3.5613 no 1_565
C30 H21B 3.5265 no 4_454
C31 H3 3.5792 no 2_456
C31 H18B 3.5549 no 4_454
C31 H35 3.2233 no 2_456
C32 H3 2.8033 no 2_456
C32 H16 3.4051 no 2_456
C32 H18B 3.4796 no 4_454
C32 H35 3.2436 no 2_456
C33 H3 2.9826 no 2_456
C33 H9A 3.1155 no 2_456
C33 H16 3.0806 no 2_456
C33 H17A 3.4167 no 4_454
C33 H17B 3.5407 no 2_456
C34 H16 3.0743 no 2_456
C34 H21B 3.3115 no 4_454
C34 H21C 3.0101 no 4_454
C34 H31 3.3442 no 2_446
C35 H16 3.4341 no 2_456
C35 H21B 3.0547 no 4_454
C35 H21C 3.3301 no 4_454
C35 H31 3.2799 no 2_446
C36 H34 3.2584 no 2_456
C37 H15 3.3373 no 2_456
C37 H34 3.1364 no 2_456
C38 H21C 2.8902 no 3_567
C38 H22C 3.4779 no 3_567
C38 H34 3.0282 no 2_456
C38 H39 3.4574 no 3_567
C39 H17A 3.2165 no 3_567
C39 H21C 3.3651 no 3_567
C39 H34 3.0031 no 2_456
C39 H38 3.3690 no 3_567
C40 H9A 3.4192 no 1_565
C40 H9B 3.5512 no 1_565
C40 H34 3.1146 no 2_456
C41 H6B 3.4705 no 2_556
C41 H7B 3.5021 no 1_565
C41 H34 3.2535 no 2_456
H3 C31 3.5792 no 2_446
H3 C32 2.8033 no 2_446
H3 C33 2.9826 no 2_446
H3 H32 2.7015 no 2_446
H3 H33 3.0186 no 2_446
H5A C7 3.4306 no 2_556
H5A H7A 2.4445 no 2_556
H5B O3 3.4818 no 3_556
H5B H7A 3.1230 no 2_556
H5B H8B 3.3695 no 2_556
H6A C20 3.3015 no 2_546
H6A C22 3.5669 no 2_546
H6A H10A 3.4749 no 2_546
H6A H20B 3.4004 no 2_546
H6A H20C 2.4709 no 2_546
H6A H22A 2.7918 no 2_546
H6A H28 3.0805 no 1_545
H6B C10 3.3465 no 2_546
H6B C41 3.4705 no 2_546
H6B H10A 2.5063 no 2_546
H6B H10B 3.3621 no 2_546
H6B H22A 2.7943 no 2_546
H6B H41 2.8903 no 2_546
H7A C5 3.2218 no 2_546
H7A H5A 2.4445 no 2_546
H7A H5B 3.1230 no 2_546
H7A H10A 2.9154 no 2_546
H7A H41 3.3675 no 1_545
H7B C29 3.5613 no 1_545
H7B C41 3.5021 no 1_545
H7B H28 3.4140 no 1_545
H7B H29 3.0874 no 1_545
H7B H40 3.3595 no 1_545
H7B H41 2.8705 no 1_545
H8A C25 3.5376 no 2_546
H8A C26 3.1049 no 2_546
H8A C27 3.0772 no 2_546
H8A C28 3.4820 no 2_546
H8A H26 3.3679 no 2_546
H8A H27 3.3253 no 2_546
H8B O3 2.5535 no 4_545
H8B C26 3.0243 no 2_546
H8B C27 3.4742 no 2_546
H8B H5B 3.3695 no 2_546
H8B H26 2.8179 no 2_546
H8B H27 3.5888 no 2_546
H8B H40 2.9959 no 1_545
H9A C33 3.1155 no 2_446
H9A C40 3.4192 no 1_545
H9A H33 2.3894 no 2_446
H9A H40 2.9109 no 1_545
H9B O3 3.0774 no 4_545
H9B O4 3.3908 no 4_545
H9B N1 3.5856 no 4_545
H9B C40 3.5512 no 1_545
H9B H33 2.9858 no 2_446
H9B H40 2.7806 no 1_545
H10A C6 3.2649 no 2_556
H10A C7 3.4715 no 2_556
H10A H6A 3.4749 no 2_556
H10A H6B 2.5063 no 2_556
H10A H7A 2.9154 no 2_556
H10B H6B 3.3621 no 2_556
H12 C13 3.4017 no 3_556
H12 C20 3.2095 no 2_546
H12 H13 2.6115 no 3_556
H12 H20B 2.5710 no 2_546
H12 H20B 3.3004 no 4_454
H12 H20C 2.9701 no 2_546
H12 H22B 3.5570 no 2_546
H12 H28 3.4923 no 1_545
H13 C12 3.3130 no 3_556
H13 C20 3.2601 no 2_546
H13 H12 2.6115 no 3_556
H13 H13 3.2812 no 3_556
H13 H20A 3.3263 no 2_546
H13 H20B 2.5576 no 2_546
H13 H20B 3.0726 no 4_454
H13 H20C 3.4365 no 2_546
H13 H22B 3.0958 no 4_454
H13 H26 3.1129 no 3_556
H13 H28 3.4522 no 1_545
H15 C37 3.3373 no 2_446
H15 H29 3.5661 no 1_545
H15 H31 3.1382 no 1_545
H15 H32 3.1682 no 1_545
H15 H37 2.4822 no 2_446
H15 H38 3.3994 no 2_446
H16 C32 3.4051 no 2_446
H16 C33 3.0806 no 2_446
H16 C34 3.0743 no 2_446
H16 C35 3.4341 no 2_446
H16 H29 3.2021 no 1_545
H16 H31 3.5217 no 1_545
H16 H33 3.4072 no 2_446
H16 H34 3.3739 no 2_446
H16 H37 3.3141 no 2_446
H17A C33 3.4167 no 4_555
H17A C39 3.2165 no 3_567
H17A H17B 3.3007 no 3_557
H17A H33 3.0843 no 4_555
H17A H34 3.5377 no 4_555
H17A H39 2.5951 no 3_567
H17B C33 3.5407 no 2_446
H17B H17A 3.3007 no 3_557
H17B H17B 3.0256 no 3_557
H17B H32 3.2784 no 2_446
H17B H33 2.8840 no 2_446
H17C O4 3.5666 no 2_456
H17C H32 3.4677 no 2_446
H17C H39 2.8420 no 3_567
H18A O3 3.1479 no 4_545
H18A O4 2.4645 no 4_545
H18A N1 2.8812 no 4_545
H18B C31 3.5549 no 4_555
H18B C32 3.4796 no 4_555
H18C O3 3.0697 no 4_545
H18C O4 3.3920 no 4_545
H18C N1 3.2056 no 4_545
H18C C27 3.3537 no 2_546
H18C H27 2.5505 no 2_546
H20A C25 3.5758 no 4_555
H20A C26 2.9388 no 4_555
H20A C27 3.4151 no 2_546
H20A C27 3.4897 no 4_555
H20A H13 3.3263 no 2_556
H20A H26 2.6276 no 4_555
H20A H27 2.6163 no 2_546
H20A H27 3.5907 no 4_555
H20A H28 3.2646 no 2_546
H20B C12 3.0441 no 2_556
H20B C12 3.3314 no 4_555
H20B C13 3.0278 no 2_556
H20B C13 3.1965 no 4_555
H20B H6A 3.4004 no 2_556
H20B H12 2.5710 no 2_556
H20B H12 3.3004 no 4_555
H20B H13 2.5576 no 2_556
H20B H13 3.0726 no 4_555
H20B H26 3.2937 no 4_555
H20B H28 3.5495 no 2_546
H20C C6 3.4365 no 2_556
H20C C12 3.2986 no 2_556
H20C C13 3.5495 no 2_556
H20C C27 3.3986 no 2_546
H20C C28 3.2537 no 2_546
H20C H6A 2.4709 no 2_556
H20C H12 2.9701 no 2_556
H20C H13 3.4365 no 2_556
H20C H27 2.9173 no 2_546
H20C H28 2.6220 no 2_546
H21A C11 3.2727 no 4_555
H21A C12 3.2769 no 4_555
H21A C13 3.2673 no 4_555
H21A C14 3.2294 no 4_555
H21A C15 3.2800 no 4_555
H21A C16 3.3006 no 4_555
H21A H25 3.5317 no 4_555
H21A H35 3.5365 no 4_555
H21A H38 3.1409 no 3_567
H21B C25 3.1229 no 4_555
H21B C26 3.5043 no 4_555
H21B C30 3.5265 no 4_555
H21B C34 3.3115 no 4_555
H21B C35 3.0547 no 4_555
H21B H25 2.9755 no 4_555
H21B H34 3.5285 no 4_555
H21B H35 3.1057 no 4_555
H21C C34 3.0101 no 4_555
H21C C35 3.3301 no 4_555
H21C C38 2.8902 no 3_567
H21C C39 3.3651 no 3_567
H21C H34 2.8054 no 4_555
H21C H35 3.3485 no 4_555
H21C H38 2.5078 no 3_567
H21C H39 3.3461 no 3_567
H22A C6 3.2463 no 2_556
H22A H6A 2.7918 no 2_556
H22A H6B 2.7943 no 2_556
H22B O3 3.0011 no 4_555
H22B O4 3.2988 no 4_555
H22B N1 2.8313 no 4_555
H22B C13 3.1269 no 4_555
H22B C14 2.9944 no 4_555
H22B H12 3.5570 no 2_556
H22B H13 3.0958 no 4_555
H22B H38 3.3167 no 3_567
H22C C38 3.4779 no 3_567
H22C H38 2.6533 no 3_567
H22C H39 3.4623 no 3_567
H25 H21A 3.5317 no 4_454
H25 H21B 2.9755 no 4_454
H26 O3 2.9095 no 3_556
H26 C8 3.5521 no 2_556
H26 C20 3.3892 no 4_454
H26 H8A 3.3679 no 2_556
H26 H8B 2.8179 no 2_556
H26 H13 3.1129 no 3_556
H26 H20A 2.6276 no 4_454
H26 H20B 3.2937 no 4_454
H27 C18 3.4654 no 2_556
H27 C20 3.2093 no 2_556
H27 C27 3.3165 no 3_566
H27 H8A 3.3253 no 2_556
H27 H8B 3.5888 no 2_556
H27 H18C 2.5505 no 2_556
H27 H20A 2.6163 no 2_556
H27 H20A 3.5907 no 4_454
H27 H20C 2.9173 no 2_556
H27 H27 2.7925 no 3_566
H28 C11 3.2919 no 1_565
H28 C12 3.0714 no 1_565
H28 C13 3.0410 no 1_565
H28 C14 3.2026 no 1_565
H28 C15 3.3698 no 1_565
H28 C16 3.3852 no 1_565
H28 C20 3.2986 no 2_556
H28 H6A 3.0805 no 1_565
H28 H7B 3.4140 no 1_565
H28 H12 3.4923 no 1_565
H28 H13 3.4522 no 1_565
H28 H20A 3.2646 no 2_556
H28 H20B 3.5495 no 2_556
H28 H20C 2.6220 no 2_556
H29 C15 3.4277 no 1_565
H29 C16 3.2236 no 1_565
H29 H7B 3.0874 no 1_565
H29 H15 3.5661 no 1_565
H29 H16 3.2021 no 1_565
H31 C34 3.3442 no 2_456
H31 C35 3.2799 no 2_456
H31 H15 3.1382 no 1_565
H31 H16 3.5217 no 1_565
H31 H34 2.9529 no 2_456
H31 H35 2.8366 no 2_456
H32 O2 3.1066 no 2_456
H32 C2 3.3418 no 2_456
H32 C3 3.3363 no 2_456
H32 H3 2.7015 no 2_456
H32 H15 3.1682 no 1_565
H32 H17B 3.2784 no 2_456
H32 H17C 3.4677 no 2_456
H32 H35 2.8939 no 2_456
H32 H37 3.5427 no 2_456
H33 C1 3.2669 no 2_456
H33 C2 3.3774 no 2_456
H33 C3 3.3078 no 2_456
H33 C9 3.0042 no 2_456
H33 H3 3.0186 no 2_456
H33 H9A 2.3894 no 2_456
H33 H9B 2.9858 no 2_456
H33 H16 3.4072 no 2_456
H33 H17A 3.0843 no 4_454
H33 H17B 2.8840 no 2_456
H34 C21 3.5599 no 4_454
H34 C36 3.2584 no 2_446
H34 C37 3.1364 no 2_446
H34 C38 3.0282 no 2_446
H34 C39 3.0031 no 2_446
H34 C40 3.1146 no 2_446
H34 C41 3.2535 no 2_446
H34 H16 3.3739 no 2_456
H34 H17A 3.5377 no 4_454
H34 H21B 3.5285 no 4_454
H34 H21C 2.8054 no 4_454
H34 H31 2.9529 no 2_446
H34 H38 3.5150 no 2_446
H34 H39 3.4596 no 2_446
H35 C21 3.5192 no 4_454
H35 C31 3.2233 no 2_446
H35 C32 3.2436 no 2_446
H35 H21A 3.5365 no 4_454
H35 H21B 3.1057 no 4_454
H35 H21C 3.3485 no 4_454
H35 H31 2.8366 no 2_446
H35 H32 2.8939 no 2_446
H37 C15 3.0978 no 2_456
H37 C16 3.5292 no 2_456
H37 H15 2.4822 no 2_456
H37 H16 3.3141 no 2_456
H37 H32 3.5427 no 2_446
H38 O4 3.3262 no 2_456
H38 C21 3.2029 no 3_567
H38 C22 3.3401 no 3_567
H38 C39 3.3690 no 3_567
H38 H15 3.3994 no 2_456
H38 H21A 3.1409 no 3_567
H38 H21C 2.5078 no 3_567
H38 H22B 3.3167 no 3_567
H38 H22C 2.6533 no 3_567
H38 H34 3.5150 no 2_456
H38 H38 3.5238 no 3_567
H38 H39 2.8718 no 3_567
H39 O4 2.5815 no 4_555
H39 N1 3.4869 no 4_555
H39 C17 3.1597 no 3_567
H39 C38 3.4574 no 3_567
H39 H17A 2.5951 no 3_567
H39 H17C 2.8420 no 3_567
H39 H21C 3.3461 no 3_567
H39 H22C 3.4623 no 3_567
H39 H34 3.4596 no 2_456
H39 H38 2.8718 no 3_567
H40 O3 2.7112 no 4_555
H40 O4 2.8700 no 4_555
H40 N1 3.0607 no 4_555
H40 C8 3.4154 no 1_565
H40 C9 3.1797 no 1_565
H40 H7B 3.3595 no 1_565
H40 H8B 2.9959 no 1_565
H40 H9A 2.9109 no 1_565
H40 H9B 2.7806 no 1_565
H41 C7 3.5472 no 1_565
H41 H6B 2.8903 no 2_556
H41 H7A 3.3675 no 1_565
H41 H7B 2.8705 no 1_565

loop_
_geom_torsion_atom_site_label_1
_geom_torsion_atom_site_label_2
_geom_torsion_atom_site_label_3
_geom_torsion_atom_site_label_4
_geom_torsion
_geom_torsion_publ_flag
C17 Si1 O1 C1 -43.01(9) no
C18 Si1 O1 C1 78.00(9) no
O1 Si1 C19 C20 -59.49(7) no
O1 Si1 C19 C21 -178.44(6) no
O1 Si1 C19 C22 60.52(8) no
C19 Si1 O1 C1 -163.32(7) no
C17 Si1 C19 C20 -176.43(7) no
C17 Si1 C19 C21 64.63(9) no
C17 Si1 C19 C22 -56.42(9) no
C18 Si1 C19 C20 60.87(9) no
C18 Si1 C19 C21 -58.08(9) no
C18 Si1 C19 C22 -179.12(8) no
Si1 O1 C1 C2 111.78(11) no
Si1 O1 C1 C9 -69.85(13) no
C10 O2 C23 C24 71.89(11) no
C10 O2 C23 C30 -174.13(9) no
C10 O2 C23 C36 -55.59(12) no
C23 O2 C10 C2 -165.15(9) no
O3 N1 C14 C13 12.24(15) no
O3 N1 C14 C15 -168.87(10) no
O4 N1 C14 C13 -166.76(10) no
O4 N1 C14 C15 12.12(15) no
O1 C1 C2 C3 173.02(10) no
O1 C1 C2 C10 -4.53(19) no
O1 C1 C9 C8 -80.05(12) no
C2 C1 C9 C8 98.22(14) no
C9 C1 C2 C3 -5.2(2) no
C9 C1 C2 C10 177.28(11) no
C1 C2 C3 C4 -66.62(17) no
C1 C2 C10 O2 -152.09(12) no
C3 C2 C10 O2 30.25(14) no
C10 C2 C3 C4 111.06(13) no
C2 C3 C4 C5 -6.41(17) no
C2 C3 C4 C11 178.25(9) no
C3 C4 C5 C6 120.72(11) no
C3 C4 C11 C12 148.41(10) no
C3 C4 C11 C16 -30.49(15) no
C5 C4 C11 C12 -27.07(15) no
C5 C4 C11 C16 154.03(10) no
C11 C4 C5 C6 -63.95(13) no
C4 C5 C6 C7 -53.41(12) no
C5 C6 C7 C8 -54.25(14) no
C6 C7 C8 C9 96.01(13) no
C7 C8 C9 C1 -103.72(11) no
C4 C11 C12 C13 -175.46(9) no
C4 C11 C16 C15 174.88(9) no
C12 C11 C16 C15 -4.06(16) no
C16 C11 C12 C13 3.47(16) no
C11 C12 C13 C14 -0.28(17) no
C12 C13 C14 N1 176.33(10) no
C12 C13 C14 C15 -2.52(17) no
N1 C14 C15 C16 -176.91(9) no
C13 C14 C15 C16 1.94(17) no
C14 C15 C16 C11 1.44(16) no
O2 C23 C24 C25 20.59(12) no
O2 C23 C24 C29 -166.15(8) no
O2 C23 C30 C31 171.52(9) no
O2 C23 C30 C35 -11.97(14) no
O2 C23 C36 C37 -65.44(12) no
O2 C23 C36 C41 107.09(11) no
C24 C23 C30 C31 -71.36(12) no
C24 C23 C30 C35 105.15(11) no
C30 C23 C24 C25 -92.98(11) no
C30 C23 C24 C29 80.27(11) no
C24 C23 C36 C37 170.32(9) no
C24 C23 C36 C41 -17.15(15) no
C36 C23 C24 C25 143.32(9) no
C36 C23 C24 C29 -43.42(13) no
C30 C23 C36 C37 49.33(12) no
C30 C23 C36 C41 -138.14(10) no
C36 C23 C30 C31 55.34(14) no
C36 C23 C30 C35 -128.15(11) no
C23 C24 C25 C26 174.61(8) no
C23 C24 C29 C28 -174.05(9) no
C25 C24 C29 C28 -0.71(15) no
C29 C24 C25 C26 1.11(15) no
C24 C25 C26 C27 -0.75(16) no
C25 C26 C27 C28 -0.05(17) no
C26 C27 C28 C29 0.45(17) no
C27 C28 C29 C24 -0.07(17) no
C23 C30 C31 C32 174.25(11) no
C23 C30 C35 C34 -175.21(10) no
C31 C30 C35 C34 1.34(18) no
C35 C30 C31 C32 -2.36(19) no
C30 C31 C32 C33 1.3(2) no
C31 C32 C33 C34 0.8(2) no
C32 C33 C34 C35 -1.8(2) no
C33 C34 C35 C30 0.7(2) no
C23 C36 C37 C38 173.20(9) no
C23 C36 C41 C40 -174.19(9) no
C37 C36 C41 C40 -1.77(16) no
C41 C36 C37 C38 0.20(17) no
C36 C37 C38 C39 1.51(18) no
C37 C38 C39 C40 -1.64(19) no
C38 C39 C40 C41 0.07(19) no
C39 C40 C41 C36 1.66(17) no
